data_7025437
loop_
_publ_author_name
'Li, Fuwei'
'Hu, Jian Jin'
'Koh, Lip Lin'
'Hor, T. S. Andy'

_publ_section_title
;
 Substituent-dependent structures and catalysis of benzimidazole-tethered
 N-heterocyclic carbene complexes of Ag(I), Ni(II) and Pd(II).
;
_journal_issue 22
_journal_name_full 'Dalton transactions (Cambridge, England : 2003)'
_journal_page_first 5231
_journal_page_last 5241
_journal_paper_doi 10.1039/c000722f
_journal_volume 39
_journal_year 2010
_chemical_formula_sum 'C48 H64 Cl2 N8 O4 Pd'
_chemical_formula_weight 994.37
_chemical_name_systematic
;
?
;
_space_group_IT_number 2
_symmetry_cell_setting triclinic
_symmetry_space_group_name_Hall '-P 1'
_symmetry_space_group_name_H-M 'P -1'
_atom_sites_solution_hydrogens geom
_atom_sites_solution_primary direct
_atom_sites_solution_secondary difmap
_audit_creation_method SHELXL-97
_cell_angle_alpha 67.763(2)
_cell_angle_beta 84.498(2)
_cell_angle_gamma 76.012(2)
_cell_formula_units_Z 1
_cell_length_a 10.6719(8)
_cell_length_b 10.8574(7)
_cell_length_c 11.6284(8)
_cell_measurement_reflns_used 2348
_cell_measurement_temperature 223(2)
_cell_measurement_theta_max 23.77
_cell_measurement_theta_min 2.52
_cell_volume 1210.17(15)
_computing_cell_refinement 'Bruker SMART'
_computing_data_collection 'Bruker SMART'
_computing_data_reduction 'Bruker SAINT'
_computing_molecular_graphics 'Bruker SHELXTL'
_computing_publication_material 'Bruker SHELXTL'
_computing_structure_refinement 'SHELXL-97 (Sheldrick, 1997)'
_computing_structure_solution 'SHELXS-97 (Sheldrick, 1990)'
_diffrn_ambient_temperature 223(2)
_diffrn_measured_fraction_theta_full 0.983
_diffrn_measured_fraction_theta_max 0.983
_diffrn_measurement_device_type 'CCD area detector'
_diffrn_measurement_method 'phi and omega scans'
_diffrn_radiation_monochromator graphite
_diffrn_radiation_source 'fine-focus sealed tube'
_diffrn_radiation_type MoK\a
_diffrn_radiation_wavelength 0.71073
_diffrn_reflns_av_R_equivalents 0.0294
_diffrn_reflns_av_sigmaI/netI 0.0595
_diffrn_reflns_limit_h_max 8
_diffrn_reflns_limit_h_min -13
_diffrn_reflns_limit_k_max 11
_diffrn_reflns_limit_k_min -14
_diffrn_reflns_limit_l_max 13
_diffrn_reflns_limit_l_min -15
_diffrn_reflns_number 8644
_diffrn_reflns_theta_full 27.48
_diffrn_reflns_theta_max 27.48
_diffrn_reflns_theta_min 1.89
_exptl_absorpt_coefficient_mu 0.545
_exptl_absorpt_correction_T_max 0.9680
_exptl_absorpt_correction_T_min 0.8988
_exptl_absorpt_correction_type empirical
_exptl_crystal_colour COLOURLESS
_exptl_crystal_density_diffrn 1.364
_exptl_crystal_density_meas ?
_exptl_crystal_density_method 'not measured'
_exptl_crystal_description BLOCK
_exptl_crystal_F_000 520
_exptl_crystal_size_max 0.20
_exptl_crystal_size_mid 0.14
_exptl_crystal_size_min 0.06
_refine_diff_density_max 0.879
_refine_diff_density_min -0.453
_refine_diff_density_rms 0.085
_refine_ls_extinction_method none
_refine_ls_goodness_of_fit_ref 1.021
_refine_ls_hydrogen_treatment constr
_refine_ls_matrix_type full
_refine_ls_number_parameters 294
_refine_ls_number_reflns 5445
_refine_ls_number_restraints 0
_refine_ls_restrained_S_all 1.021
_refine_ls_R_factor_all 0.0531
_refine_ls_R_factor_gt 0.0482
_refine_ls_shift/su_max 0.000
_refine_ls_shift/su_mean 0.000
_refine_ls_structure_factor_coef Fsqd
_refine_ls_weighting_details 'calc w=1/[\s^2^(Fo^2^)+(0.0642P)^2^+0.0000P] where P=(Fo^2^+2Fc^2^)/3'
_refine_ls_weighting_scheme calc
_refine_ls_wR_factor_gt 0.1127
_refine_ls_wR_factor_ref 0.1160
_reflns_number_gt 4984
_reflns_number_total 5445
_reflns_threshold_expression >2sigma(I)
_cod_data_source_file c000722f.txt
_cod_data_source_block 4b
_cod_depositor_comments
;
The following automatic conversions were performed:

'_symmetry_cell_setting' value 'Triclinic' changed to 'triclinic'
according to /home/saulius/struct/CIF-dictionaries/cif_core.dic
dictionary named 'cif_core.dic' version 2.4.2 from 2011-04-26.

Automatic conversion script
Id: cif_fix_values 1891 2012-01-12 08:04:46Z andrius 

The following automatic conversions were performed:

'_exptl_crystal_density_meas' value 'not measured' was changed to '?'
- the value is perceived as not measured.

Automatic conversion script
Id: cif_fix_values 3008 2015-01-20 13:52:24Z robertas 
;
_cod_original_sg_symbol_H-M P-1
_cod_database_code 7025437

loop_
_symmetry_equiv_pos_as_xyz
'x, y, z'
'-x, -y, -z'

loop_
_atom_site_label
_atom_site_type_symbol
_atom_site_fract_x
_atom_site_fract_y
_atom_site_fract_z
_atom_site_U_iso_or_equiv
_atom_site_adp_type
_atom_site_occupancy
_atom_site_symmetry_multiplicity
_atom_site_calc_flag
_atom_site_refinement_flags
Pd1 Pd 0.0000 0.0000 1.0000 0.02533(11) Uani 1 2 d S
N1 N 0.1852(2) -0.0410(2) 0.9467(2) 0.0304(5) Uani 1 1 d .
N2 N 0.3487(3) -0.0513(3) 0.8154(3) 0.0440(7) Uani 1 1 d .
N3 N 0.0471(2) 0.1875(2) 0.7472(2) 0.0330(5) Uani 1 1 d .
N4 N -0.0554(2) 0.3115(2) 0.8465(2) 0.0294(5) Uani 1 1 d .
Cl1 Cl 0.18809(10) 0.23265(9) 0.39721(8) 0.0548(2) Uani 1 1 d .
C1 C 0.2982(3) -0.0992(3) 1.0156(3) 0.0372(7) Uani 1 1 d .
C2 C 0.3182(3) -0.1352(3) 1.1413(3) 0.0455(8) Uani 1 1 d .
H2 H 0.2496 -0.1262 1.1967 0.055 Uiso 1 1 calc R
C3 C 0.4460(4) -0.1852(4) 1.1807(4) 0.0607(11) Uani 1 1 d .
H3 H 0.4642 -0.2114 1.2653 0.073 Uiso 1 1 calc R
C4 C 0.5473(4) -0.1975(4) 1.0985(5) 0.0747(14) Uani 1 1 d .
H4 H 0.6320 -0.2330 1.1295 0.090 Uiso 1 1 calc R
C5 C 0.5284(3) -0.1597(4) 0.9741(5) 0.0668(12) Uani 1 1 d .
H5 H 0.5976 -0.1680 0.9190 0.080 Uiso 1 1 calc R
C6 C 0.4009(3) -0.1083(3) 0.9332(4) 0.0473(9) Uani 1 1 d .
C7 C 0.4230(4) -0.0433(4) 0.7003(4) 0.0639(11) Uani 1 1 d .
H7A H 0.5079 -0.0273 0.7078 0.077 Uiso 1 1 calc R
H7B H 0.3780 0.0343 0.6305 0.077 Uiso 1 1 calc R
C8 C 0.4407(5) -0.1710(4) 0.6737(4) 0.0778(13) Uani 1 1 d .
H8A H 0.4938 -0.2463 0.7379 0.117 Uiso 1 1 calc R
H8B H 0.4827 -0.1586 0.5936 0.117 Uiso 1 1 calc R
H8C H 0.3571 -0.1909 0.6725 0.117 Uiso 1 1 calc R
C9 C 0.2198(3) -0.0110(3) 0.8275(3) 0.0360(7) Uani 1 1 d .
C10 C 0.1240(3) 0.0654(3) 0.7258(3) 0.0401(7) Uani 1 1 d .
H10A H 0.1687 0.0926 0.6455 0.048 Uiso 1 1 calc R
H10B H 0.0673 0.0072 0.7245 0.048 Uiso 1 1 calc R
C11 C -0.0094(3) 0.1806(3) 0.8568(2) 0.0289(6) Uani 1 1 d .
C12 C 0.0361(3) 0.3218(3) 0.6673(3) 0.0406(7) Uani 1 1 d .
H12 H 0.0681 0.3523 0.5855 0.049 Uiso 1 1 calc R
C13 C -0.0287(3) 0.3996(3) 0.7289(3) 0.0374(7) Uani 1 1 d .
H13 H -0.0518 0.4955 0.6985 0.045 Uiso 1 1 calc R
C14 C -0.1086(3) 0.3506(3) 0.9499(3) 0.0299(6) Uani 1 1 d .
C15 C -0.0280(3) 0.3177(3) 1.0503(3) 0.0321(6) Uani 1 1 d .
C16 C -0.0825(3) 0.3508(3) 1.1509(3) 0.0392(7) Uani 1 1 d .
H16 H -0.0304 0.3285 1.2198 0.047 Uiso 1 1 calc R
C17 C -0.2104(3) 0.4153(3) 1.1532(3) 0.0422(7) Uani 1 1 d .
C18 C -0.2854(3) 0.4505(3) 1.0508(3) 0.0399(7) Uani 1 1 d .
H18 H -0.3720 0.4968 1.0510 0.048 Uiso 1 1 calc R
C19 C -0.2372(3) 0.4198(3) 0.9472(3) 0.0339(6) Uani 1 1 d .
C20 C 0.1144(3) 0.2560(3) 1.0493(3) 0.0404(7) Uani 1 1 d .
H20A H 0.1595 0.2849 1.0998 0.061 Uiso 1 1 calc R
H20B H 0.1469 0.2861 0.9647 0.061 Uiso 1 1 calc R
H20C H 0.1285 0.1573 1.0829 0.061 Uiso 1 1 calc R
C21 C -0.2660(4) 0.4514(4) 1.2645(3) 0.0561(9) Uani 1 1 d .
H21A H -0.2199 0.5127 1.2758 0.084 Uiso 1 1 calc R
H21B H -0.2568 0.3688 1.3382 0.084 Uiso 1 1 calc R
H21C H -0.3567 0.4956 1.2504 0.084 Uiso 1 1 calc R
C22 C -0.3208(3) 0.4648(3) 0.8349(3) 0.0432(7) Uani 1 1 d .
H22A H -0.3118 0.5547 0.7786 0.065 Uiso 1 1 calc R
H22B H -0.4103 0.4680 0.8608 0.065 Uiso 1 1 calc R
H22C H -0.2941 0.4005 0.7929 0.065 Uiso 1 1 calc R
O1S O 0.3488(4) 0.2914(4) 0.5644(3) 0.0833(9) Uani 1 1 d .
H1S H 0.3115 0.2725 0.5160 0.125 Uiso 1 1 calc R
C1S C 0.3818(6) 0.4113(5) 0.5040(4) 0.0878(16) Uani 1 1 d .
H1SA H 0.3045 0.4824 0.4739 0.132 Uiso 1 1 calc R
H1SB H 0.4375 0.4059 0.4343 0.132 Uiso 1 1 calc R
H1SC H 0.4272 0.4325 0.5601 0.132 Uiso 1 1 calc R
O2S O 0.1312(4) -0.0076(3) 0.3406(3) 0.0826(10) Uani 1 1 d .
H2S H 0.1496 0.0596 0.3469 0.124 Uiso 1 1 calc R
C2S C 0.1601(6) -0.1195(5) 0.4516(4) 0.0926(17) Uani 1 1 d .
H2SA H 0.2517 -0.1406 0.4682 0.139 Uiso 1 1 calc R
H2SB H 0.1373 -0.1977 0.4447 0.139 Uiso 1 1 calc R
H2SC H 0.1114 -0.0981 0.5190 0.139 Uiso 1 1 calc R

loop_
_atom_site_aniso_label
_atom_site_aniso_U_11
_atom_site_aniso_U_22
_atom_site_aniso_U_33
_atom_site_aniso_U_23
_atom_site_aniso_U_13
_atom_site_aniso_U_12
Pd1 0.02348(16) 0.02152(15) 0.02634(16) -0.00536(11) 0.00010(11) -0.00233(11)
N1 0.0245(11) 0.0262(11) 0.0345(12) -0.0070(9) -0.0015(10) -0.0009(9)
N2 0.0351(14) 0.0310(13) 0.0574(17) -0.0119(12) 0.0160(13) -0.0054(11)
N3 0.0371(13) 0.0268(11) 0.0294(12) -0.0066(9) 0.0029(10) -0.0040(10)
N4 0.0259(11) 0.0239(11) 0.0312(12) -0.0041(9) -0.0013(9) -0.0019(9)
Cl1 0.0725(6) 0.0453(5) 0.0454(5) -0.0092(4) -0.0075(4) -0.0204(4)
C1 0.0281(14) 0.0243(13) 0.0536(18) -0.0080(13) -0.0020(13) -0.0052(11)
C2 0.0404(17) 0.0318(15) 0.057(2) -0.0054(14) -0.0140(15) -0.0084(14)
C3 0.050(2) 0.0381(18) 0.082(3) -0.0013(18) -0.033(2) -0.0102(16)
C4 0.0329(19) 0.040(2) 0.129(4) -0.004(2) -0.027(2) -0.0014(16)
C5 0.0280(17) 0.0382(19) 0.117(4) -0.013(2) 0.006(2) -0.0047(15)
C6 0.0281(15) 0.0268(15) 0.076(2) -0.0091(15) 0.0071(16) -0.0042(12)
C7 0.054(2) 0.047(2) 0.076(3) -0.0171(19) 0.037(2) -0.0089(17)
C8 0.078(3) 0.071(3) 0.080(3) -0.036(2) 0.030(3) -0.009(2)
C9 0.0373(16) 0.0246(13) 0.0414(16) -0.0108(12) 0.0109(13) -0.0048(12)
C10 0.0522(19) 0.0309(14) 0.0322(15) -0.0113(12) 0.0081(13) -0.0035(14)
C11 0.0258(13) 0.0285(13) 0.0292(13) -0.0086(11) 0.0014(11) -0.0045(11)
C12 0.0477(18) 0.0302(14) 0.0315(15) -0.0006(12) 0.0043(13) -0.0057(13)
C13 0.0412(17) 0.0253(13) 0.0355(15) -0.0021(12) -0.0001(13) -0.0042(12)
C14 0.0293(14) 0.0193(12) 0.0361(15) -0.0063(11) 0.0024(11) -0.0039(11)
C15 0.0316(14) 0.0224(13) 0.0385(15) -0.0067(11) -0.0038(12) -0.0051(11)
C16 0.0466(18) 0.0312(15) 0.0377(16) -0.0109(12) -0.0054(14) -0.0058(13)
C17 0.0502(19) 0.0330(15) 0.0418(17) -0.0145(13) 0.0105(15) -0.0094(14)
C18 0.0334(16) 0.0298(15) 0.0497(18) -0.0123(13) 0.0061(14) -0.0013(12)
C19 0.0306(14) 0.0227(13) 0.0403(16) -0.0050(11) -0.0012(12) -0.0018(11)
C20 0.0303(15) 0.0398(16) 0.0490(18) -0.0158(14) -0.0093(13) -0.0013(13)
C21 0.070(3) 0.0466(19) 0.051(2) -0.0222(16) 0.0111(18) -0.0087(18)
C22 0.0319(15) 0.0376(16) 0.0492(18) -0.0084(14) -0.0070(14) 0.0023(13)
O1S 0.093(3) 0.092(2) 0.0662(19) -0.0204(18) -0.0167(18) -0.031(2)
C1S 0.124(5) 0.103(4) 0.059(3) -0.041(3) 0.013(3) -0.053(4)
O2S 0.132(3) 0.0610(18) 0.0607(18) -0.0198(15) -0.0213(18) -0.027(2)
C2S 0.143(5) 0.070(3) 0.064(3) -0.017(2) -0.036(3) -0.022(3)

loop_
_atom_type_symbol
_atom_type_description
_atom_type_scat_dispersion_real
_atom_type_scat_dispersion_imag
_atom_type_scat_source
C C 0.0033 0.0016 'International Tables Vol C Tables 4.2.6.8 and 6.1.1.4'
H H 0.0000 0.0000 'International Tables Vol C Tables 4.2.6.8 and 6.1.1.4'
N N 0.0061 0.0033 'International Tables Vol C Tables 4.2.6.8 and 6.1.1.4'
Cl Cl 0.1484 0.1585 'International Tables Vol C Tables 4.2.6.8 and 6.1.1.4'
Pd Pd -0.9988 1.0072 'International Tables Vol C Tables 4.2.6.8 and 6.1.1.4'
O O 0.0106 0.0060 'International Tables Vol C Tables 4.2.6.8 and 6.1.1.4'

loop_
_geom_angle_atom_site_label_1
_geom_angle_atom_site_label_2
_geom_angle_atom_site_label_3
_geom_angle
_geom_angle_site_symmetry_1
_geom_angle_site_symmetry_3
N1 Pd1 N1 180.0 . 2_557
N1 Pd1 C11 95.91(10) . 2_557
N1 Pd1 C11 84.09(10) 2_557 2_557
N1 Pd1 C11 84.09(10) . .
N1 Pd1 C11 95.91(10) 2_557 .
C11 Pd1 C11 180.0 2_557 .
C9 N1 C1 106.7(2) . .
C9 N1 Pd1 122.3(2) . .
C1 N1 Pd1 131.0(2) . .
C9 N2 C6 107.4(3) . .
C9 N2 C7 127.8(3) . .
C6 N2 C7 124.8(3) . .
C11 N3 C12 110.9(2) . .
C11 N3 C10 122.2(2) . .
C12 N3 C10 126.4(2) . .
C11 N4 C13 110.3(2) . .
C11 N4 C14 123.3(2) . .
C13 N4 C14 125.9(2) . .
C2 C1 N1 130.4(3) . .
C2 C1 C6 121.6(3) . .
N1 C1 C6 107.8(3) . .
C1 C2 C3 116.1(4) . .
C4 C3 C2 121.8(4) . .
C5 C4 C3 122.4(4) . .
C4 C5 C6 116.4(4) . .
N2 C6 C5 131.6(4) . .
N2 C6 C1 106.7(3) . .
C5 C6 C1 121.6(4) . .
N2 C7 C8 112.0(3) . .
N1 C9 N2 111.3(3) . .
N1 C9 C10 121.6(3) . .
N2 C9 C10 127.0(3) . .
N3 C10 C9 108.7(2) . .
N3 C11 N4 105.2(2) . .
N3 C11 Pd1 121.42(19) . .
N4 C11 Pd1 133.1(2) . .
C13 C12 N3 106.7(2) . .
C12 C13 N4 106.8(2) . .
C19 C14 C15 121.9(3) . .
C19 C14 N4 119.7(3) . .
C15 C14 N4 118.4(2) . .
C16 C15 C14 117.4(3) . .
C16 C15 C20 119.8(3) . .
C14 C15 C20 122.7(3) . .
C17 C16 C15 122.2(3) . .
C18 C17 C16 118.6(3) . .
C18 C17 C21 120.8(3) . .
C16 C17 C21 120.6(3) . .
C17 C18 C19 122.2(3) . .
C18 C19 C14 117.6(3) . .
C18 C19 C22 120.6(3) . .
C14 C19 C22 121.8(3) . .

loop_
_geom_bond_atom_site_label_1
_geom_bond_atom_site_label_2
_geom_bond_distance
_geom_bond_site_symmetry_2
Pd1 N1 2.009(2) .
Pd1 N1 2.009(2) 2_557
Pd1 C11 2.023(3) 2_557
Pd1 C11 2.023(3) .
N1 C9 1.334(4) .
N1 C1 1.389(4) .
N2 C9 1.350(4) .
N2 C6 1.381(5) .
N2 C7 1.473(4) .
N3 C11 1.341(3) .
N3 C12 1.384(4) .
N3 C10 1.476(4) .
N4 C11 1.348(3) .
N4 C13 1.391(3) .
N4 C14 1.445(4) .
C1 C2 1.387(5) .
C1 C6 1.396(4) .
C2 C3 1.392(5) .
C3 C4 1.390(7) .
C4 C5 1.367(7) .
C5 C6 1.394(5) .
C7 C8 1.497(6) .
C9 C10 1.487(4) .
C12 C13 1.337(4) .
C14 C19 1.393(4) .
C14 C15 1.400(4) .
C15 C16 1.387(4) .
C15 C20 1.506(4) .
C16 C17 1.379(4) .
C17 C18 1.376(5) .
C17 C21 1.518(4) .
C18 C19 1.389(4) .
C19 C22 1.506(4) .
O1S C1S 1.339(5) .
O2S C2S 1.395(5) .
